data_1553894
loop_
_publ_author_name
'Ruan, Sai'
'Lin, Xiaobin'
'Xie, Lihua'
'Lin, Lili'
'Feng, Xiaoming'
'Liu, Xiaohua'

_publ_section_title
;
 Asymmetric synthesis of 3-aminodihydrocoumarins via the chiral guanidine
 catalyzed cascade reaction of azlactones
;
_journal_issue 1
_journal_name_full 'Organic Chemistry Frontiers'
_journal_page_first 32
_journal_paper_doi 10.1039/C7QO00768J
_journal_volume 5
_journal_year 2018
_chemical_absolute_configuration ad
_chemical_formula_moiety 'C24 H20 N2 O5'
_chemical_formula_sum 'C24 H20 N2 O5'
_chemical_formula_weight 416.42
_space_group_crystal_system monoclinic
_space_group_IT_number 4
_space_group_name_Hall 'P 2yb'
_space_group_name_H-M_alt 'P 1 21 1'
_atom_sites_solution_hydrogens geom
_atom_sites_solution_primary direct
_audit_creation_date 2016-12-22
_audit_creation_method
;
Olex2 1.2
(compiled 2016.11.30 svn.r3356 for OlexSys, GUI svn.r5269)
;
_audit_update_record
;
2017-07-05 deposited with the CCDC.
2017-09-18 downloaded from the CCDC.
;
_cell_angle_alpha 90
_cell_angle_beta 109.532(2)
_cell_angle_gamma 90
_cell_formula_units_Z 4
_cell_length_a 10.31419(17)
_cell_length_b 19.2062(3)
_cell_length_c 11.0205(2)
_cell_measurement_reflns_used 14401
_cell_measurement_temperature 135
_cell_measurement_theta_max 72.5770
_cell_measurement_theta_min 4.2420
_cell_volume 2057.49(7)
_computing_cell_refinement
;
CrysAlisPro, Agilent Technologies,
Version 1.171.37.35 (release 13-08-2014 CrysAlis171 .NET)
(compiled Aug 13 2014,18:06:01)
;
_computing_data_collection
;
CrysAlisPro, Agilent Technologies,
Version 1.171.37.35 (release 13-08-2014 CrysAlis171 .NET)
(compiled Aug 13 2014,18:06:01)
;
_computing_data_reduction
;
CrysAlisPro, Agilent Technologies,
Version 1.171.37.35 (release 13-08-2014 CrysAlis171 .NET)
(compiled Aug 13 2014,18:06:01)
;
_computing_molecular_graphics 'Olex2 (Dolomanov et al., 2009)'
_computing_publication_material 'Olex2 (Dolomanov et al., 2009)'
_computing_structure_refinement 'ShelXL (Sheldrick, 2015)'
_computing_structure_solution 'ShelXT (Sheldrick, 2015)'
_diffrn_ambient_environment air
_diffrn_ambient_temperature 135
_diffrn_detector 'CCD plate'
_diffrn_detector_area_resol_mean 15.9595
_diffrn_detector_type EosS2
_diffrn_measured_fraction_theta_full 0.9995
_diffrn_measured_fraction_theta_max 0.9791
_diffrn_measurement_details
;
#__ type_ start__ end____ width___ exp.time_
  1 omega   20.00  104.00   1.0000    1.0000
omega____ theta____ kappa____ phi______ frames
    -       36.2921   57.0000   60.0000 84

#__ type_ start__ end____ width___ exp.time_
  2 omega    1.00   75.00   1.0000    1.0000
omega____ theta____ kappa____ phi______ frames
    -       36.2921  -99.0000  -60.0000 74

#__ type_ start__ end____ width___ exp.time_
  3 omega    7.00  108.00   1.0000    1.0000
omega____ theta____ kappa____ phi______ frames
    -       36.2921   19.0000    0.0000 101

#__ type_ start__ end____ width___ exp.time_
  4 omega   10.00  104.00   1.0000    1.0000
omega____ theta____ kappa____ phi______ frames
    -       36.2921   77.0000 -150.0000 94

#__ type_ start__ end____ width___ exp.time_
  5 omega  -31.00   63.00   1.0000    1.0000
omega____ theta____ kappa____ phi______ frames
    -       36.2921  -77.0000    0.0000 94

#__ type_ start__ end____ width___ exp.time_
  6 omega    7.00  108.00   1.0000    1.0000
omega____ theta____ kappa____ phi______ frames
    -       36.2921   19.0000   30.0000 101

#__ type_ start__ end____ width___ exp.time_
  7 omega  -31.00   53.00   1.0000    1.0000
omega____ theta____ kappa____ phi______ frames
    -       36.2921  -57.0000  120.0000 84

#__ type_ start__ end____ width___ exp.time_
  8 omega  -33.00   55.00   1.0000    1.0000
omega____ theta____ kappa____ phi______ frames
    -       36.2921  -38.0000   60.0000 88

#__ type_ start__ end____ width___ exp.time_
  9 omega    1.00   75.00   1.0000    1.0000
omega____ theta____ kappa____ phi______ frames
    -       36.2921  -99.0000   30.0000 74

#__ type_ start__ end____ width___ exp.time_
 10 omega  -31.00   53.00   1.0000    1.0000
omega____ theta____ kappa____ phi______ frames
    -       36.2921  -57.0000  -90.0000 84

#__ type_ start__ end____ width___ exp.time_
 11 omega    1.00   75.00   1.0000    1.0000
omega____ theta____ kappa____ phi______ frames
    -       36.2921  -99.0000 -150.0000 74

#__ type_ start__ end____ width___ exp.time_
 12 omega   90.00  175.00   1.0000    2.2300
omega____ theta____ kappa____ phi______ frames
    -      108.0000   61.0000 -150.0000 85

#__ type_ start__ end____ width___ exp.time_
 13 omega   38.00   91.00   1.0000    2.2300
omega____ theta____ kappa____ phi______ frames
    -      108.0000  -30.0000  150.0000 53

#__ type_ start__ end____ width___ exp.time_
 14 omega   38.00  116.00   1.0000    2.2300
omega____ theta____ kappa____ phi______ frames
    -      108.0000 -111.0000 -150.0000 78

#__ type_ start__ end____ width___ exp.time_
 15 omega   38.00  116.00   1.0000    2.2300
omega____ theta____ kappa____ phi______ frames
    -      108.0000 -111.0000  120.0000 78

#__ type_ start__ end____ width___ exp.time_
 16 omega   40.00  135.00   1.0000    2.2300
omega____ theta____ kappa____ phi______ frames
    -      108.0000  -77.0000  120.0000 95

#__ type_ start__ end____ width___ exp.time_
 17 omega   37.00  146.00   1.0000    2.2300
omega____ theta____ kappa____ phi______ frames
    -      108.0000  -15.0000   90.0000 109

#__ type_ start__ end____ width___ exp.time_
 18 omega   39.00  109.00   1.0000    2.2300
omega____ theta____ kappa____ phi______ frames
    -      108.0000  -94.0000  -90.0000 70

#__ type_ start__ end____ width___ exp.time_
 19 omega   40.00   98.00   1.0000    2.2300
omega____ theta____ kappa____ phi______ frames
    -      108.0000  -45.0000   60.0000 58

#__ type_ start__ end____ width___ exp.time_
 20 omega   38.00   91.00   1.0000    2.2300
omega____ theta____ kappa____ phi______ frames
    -      108.0000  -30.0000 -120.0000 53

#__ type_ start__ end____ width___ exp.time_
 21 omega   40.00   98.00   1.0000    2.2300
omega____ theta____ kappa____ phi______ frames
    -      108.0000  -45.0000 -150.0000 58

#__ type_ start__ end____ width___ exp.time_
 22 omega   39.00  109.00   1.0000    2.2300
omega____ theta____ kappa____ phi______ frames
    -      108.0000  -94.0000   60.0000 70

#__ type_ start__ end____ width___ exp.time_
 23 omega   40.00   98.00   1.0000    2.2300
omega____ theta____ kappa____ phi______ frames
    -      108.0000  -45.0000  -60.0000 58

#__ type_ start__ end____ width___ exp.time_
 24 omega   40.00   98.00   1.0000    2.2300
omega____ theta____ kappa____ phi______ frames
    -      108.0000  -45.0000    0.0000 58

#__ type_ start__ end____ width___ exp.time_
 25 omega   38.00   91.00   1.0000    2.2300
omega____ theta____ kappa____ phi______ frames
    -      108.0000  -30.0000   60.0000 53

#__ type_ start__ end____ width___ exp.time_
 26 omega   70.00  178.00   1.0000    2.2300
omega____ theta____ kappa____ phi______ frames
    -      108.0000   15.0000  -30.0000 108

#__ type_ start__ end____ width___ exp.time_
 27 omega   39.00  109.00   1.0000    2.2300
omega____ theta____ kappa____ phi______ frames
    -      108.0000  -94.0000  -30.0000 70

#__ type_ start__ end____ width___ exp.time_
 28 omega   10.00  104.00   1.0000    1.0000
omega____ theta____ kappa____ phi______ frames
    -       36.2921   77.0000  -60.0000 94

#__ type_ start__ end____ width___ exp.time_
 29 omega   10.00  104.00   1.0000    1.0000
omega____ theta____ kappa____ phi______ frames
    -       36.2921   77.0000   30.0000 94

#__ type_ start__ end____ width___ exp.time_
 30 omega   10.00  104.00   1.0000    1.0000
omega____ theta____ kappa____ phi______ frames
    -       36.2921   77.0000   60.0000 94

#__ type_ start__ end____ width___ exp.time_
 31 omega   10.00  104.00   1.0000    1.0000
omega____ theta____ kappa____ phi______ frames
    -       36.2921   77.0000 -180.0000 94

#__ type_ start__ end____ width___ exp.time_
 32 omega   20.00  104.00   1.0000    1.0000
omega____ theta____ kappa____ phi______ frames
    -       36.2921   57.0000  150.0000 84

#__ type_ start__ end____ width___ exp.time_
 33 omega   17.00  105.00   1.0000    1.0000
omega____ theta____ kappa____ phi______ frames
    -       36.2921   38.0000  150.0000 88

#__ type_ start__ end____ width___ exp.time_
 34 omega   20.00  104.00   1.0000    1.0000
omega____ theta____ kappa____ phi______ frames
    -       36.2921   57.0000  -90.0000 84

#__ type_ start__ end____ width___ exp.time_
 35 omega  -31.00   53.00   1.0000    1.0000
omega____ theta____ kappa____ phi______ frames
    -       36.2921  -57.0000 -180.0000 84

#__ type_ start__ end____ width___ exp.time_
 36 omega   10.00  104.00   1.0000    1.0000
omega____ theta____ kappa____ phi______ frames
    -       36.2921   77.0000  150.0000 94

#__ type_ start__ end____ width___ exp.time_
 37 omega   20.00  104.00   1.0000    1.0000
omega____ theta____ kappa____ phi______ frames
    -       36.2921   57.0000   30.0000 84

#__ type_ start__ end____ width___ exp.time_
 38 omega  -31.00   53.00   1.0000    1.0000
omega____ theta____ kappa____ phi______ frames
    -       36.2921  -57.0000   60.0000 84

#__ type_ start__ end____ width___ exp.time_
 39 omega   70.00  178.00   1.0000    2.2300
omega____ theta____ kappa____ phi______ frames
    -      108.0000   15.0000   60.0000 108

#__ type_ start__ end____ width___ exp.time_
 40 omega   70.00  178.00   1.0000    2.2300
omega____ theta____ kappa____ phi______ frames
    -      108.0000   15.0000  150.0000 108
;
_diffrn_measurement_device 'four-circle diffractometer'
_diffrn_measurement_device_type 'New Gemini, Dual, Cu at zero, EosS2'
_diffrn_measurement_method '\w scans'
_diffrn_orient_matrix_UB_11 0.0693748000
_diffrn_orient_matrix_UB_12 0.0304330000
_diffrn_orient_matrix_UB_13 0.1356736000
_diffrn_orient_matrix_UB_21 -0.0384746000
_diffrn_orient_matrix_UB_22 0.0739992000
_diffrn_orient_matrix_UB_23 -0.0538378000
_diffrn_orient_matrix_UB_31 -0.1372555000
_diffrn_orient_matrix_UB_32 -0.0054746000
_diffrn_orient_matrix_UB_33 0.0263371000
_diffrn_radiation_monochromator graphite
_diffrn_radiation_probe x-ray
_diffrn_radiation_type 'Cu K\a'
_diffrn_radiation_wavelength 1.54184
_diffrn_reflns_av_R_equivalents 0.0349
_diffrn_reflns_av_unetI/netI 0.0275
_diffrn_reflns_Laue_measured_fraction_full 1.000
_diffrn_reflns_Laue_measured_fraction_max 0.990
_diffrn_reflns_limit_h_max 9
_diffrn_reflns_limit_h_min -12
_diffrn_reflns_limit_k_max 23
_diffrn_reflns_limit_k_min -23
_diffrn_reflns_limit_l_max 13
_diffrn_reflns_limit_l_min -13
_diffrn_reflns_number 30369
_diffrn_reflns_point_group_measured_fraction_full 1.000
_diffrn_reflns_point_group_measured_fraction_max 0.979
_diffrn_reflns_theta_full 67.684
_diffrn_reflns_theta_max 72.757
_diffrn_reflns_theta_min 4.549
_diffrn_source 'Enhance (Cu) X-ray Source'
_exptl_absorpt_coefficient_mu 0.785
_exptl_absorpt_correction_T_max 1.00000
_exptl_absorpt_correction_T_min 0.75997
_exptl_absorpt_correction_type multi-scan
_exptl_absorpt_process_details
;
CrysAlisPro, Agilent Technologies,
Version 1.171.37.35 (release 13-08-2014 CrysAlis171 .NET)
(compiled Aug 13 2014,18:06:01)
Empirical absorption correction using spherical harmonics,
 implemented in SCALE3 ABSPACK scaling algorithm.
;
_exptl_crystal_colour 'clear light colourless'
_exptl_crystal_colour_lustre clear
_exptl_crystal_colour_modifier light
_exptl_crystal_colour_primary colourless
_exptl_crystal_density_diffrn 1.344
_exptl_crystal_description block
_exptl_crystal_F_000 872
_exptl_crystal_size_max 0.6
_exptl_crystal_size_mid 0.45
_exptl_crystal_size_min 0.35
_refine_diff_density_max 0.208
_refine_diff_density_min -0.303
_refine_diff_density_rms 0.048
_refine_ls_abs_structure_details
;
 Flack x determined using 3551 quotients [(I+)-(I-)]/[(I+)+(I-)]
 (Parsons, Flack and Wagner, Acta Cryst. B69 (2013) 249-259).
;
_refine_ls_abs_structure_Flack -0.07(6)
_refine_ls_extinction_method none
_refine_ls_goodness_of_fit_ref 1.061
_refine_ls_hydrogen_treatment constr
_refine_ls_matrix_type full
_refine_ls_number_parameters 559
_refine_ls_number_reflns 8035
_refine_ls_number_restraints 1
_refine_ls_restrained_S_all 1.061
_refine_ls_R_factor_all 0.0427
_refine_ls_R_factor_gt 0.0414
_refine_ls_shift/su_max 0.000
_refine_ls_shift/su_mean 0.000
_refine_ls_structure_factor_coef Fsqd
_refine_ls_weighting_details 'w=1/[\s^2^(Fo^2^)+(0.0759P)^2^+0.1626P] where P=(Fo^2^+2Fc^2^)/3'
_refine_ls_weighting_scheme calc
_refine_ls_wR_factor_gt 0.1079
_refine_ls_wR_factor_ref 0.1097
_reflns_Friedel_coverage 0.918
_reflns_Friedel_fraction_full 1.000
_reflns_Friedel_fraction_max 0.968
_reflns_number_gt 7783
_reflns_number_total 8035
_reflns_threshold_expression 'I > 2\s(I)'
_cod_data_source_file c7qo00768j2.cif
_cod_data_source_block fxm-ruan2
_cod_depositor_comments
;

2022-05-28
Z value and formula fixed to values more according to usual
chemical conventions.                 miguel
;
_cod_original_formula_sum 'C48 H40 N4 O10'
_cod_original_formula_weight 832.84
_cod_original_formula_moiety '2(C24 H20 N2 O5)'
_cod_original_formula_units_Z 2
_cod_original_cell_volume 2057.48(6)
_cod_database_code 1553894
_shelx_space_group_comment
;
The symmetry employed for this shelxl refinement is uniquely defined
by the following loop, which should always be used as a source of
symmetry information in preference to the above space-group names.
They are only intended as comments.
;
_reflns_odcompleteness_completeness 99.95
_reflns_odcompleteness_iscentric 1
_reflns_odcompleteness_theta 66.97
_olex2_refinement_description
;
1. Fixed Uiso
 At 1.2 times of:
  All C(H) groups, All C(H,H) groups, All N(H) groups
2.a Ternary CH refined with riding coordinates:
 C00P(H00P), C00V(H00V)
2.b Secondary CH2 refined with riding coordinates:
 C013(H01I,H01K), C017(H01A,H01B), C019(H01C,H01D), C01B(H01N,H01O)
2.c Aromatic/amide H refined with riding coordinates:
 N00A(H00A), N00B(H00B), C00N(H00N), C00Q(H00Q), C00R(H00R), C00U(H00U),
 C00Y(H00Y), C010(H010), C011(H011), C012(H012), C014(H014), C015(H015),
 C016(H016), C018(H018), C01A(H01E), C01C(H01F), C01D(H01Q), C01E(H01G),
 C01F(H01H), C01G(H01R), C01H(H01S), C01I(H01T), C01J(H01J), C01K(H01U),
 C01L(H01L), C01M(H01M), C01N(H01V), C01O(H01W), C01P(H01P), C01Q(H01X)
;
_shelx_shelxl_version_number 2014/7
_olex2_date_sample_data_collection 2016-12-22
_olex2_submission_special_instructions 'No special instructions were received'

loop_
_space_group_symop_operation_xyz
'x, y, z'
'-x, y+1/2, -z'

loop_
_atom_site_label
_atom_site_type_symbol
_atom_site_fract_x
_atom_site_fract_y
_atom_site_fract_z
_atom_site_U_iso_or_equiv
_atom_site_adp_type
_atom_site_occupancy
_atom_site_site_symmetry_order
_atom_site_calc_flag
_atom_site_refinement_flags_posn
O001 O 0.44099(17) 0.54308(10) 0.81722(18) 0.0254(4) Uani 1 1 d .
O002 O -0.10971(18) 0.52706(10) 0.72475(18) 0.0255(4) Uani 1 1 d .
O003 O -0.16809(17) 0.54273(11) 0.51667(17) 0.0268(4) Uani 1 1 d .
O004 O 0.01563(18) 0.66191(10) 0.79983(18) 0.0278(4) Uani 1 1 d .
O005 O 0.49714(19) 0.35629(10) 0.91658(17) 0.0273(4) Uani 1 1 d .
O006 O 0.57590(19) 0.44978(10) 1.03127(18) 0.0289(4) Uani 1 1 d .
O007 O 0.3269(2) 0.72989(12) 0.4962(2) 0.0389(5) Uani 1 1 d .
O008 O 0.2024(2) 0.75136(12) 0.6139(2) 0.0409(5) Uani 1 1 d .
N009 N 0.2519(2) 0.71191(13) 0.5558(2) 0.0275(5) Uani 1 1 d .
N00A N 0.6594(2) 0.51330(11) 0.8440(2) 0.0213(4) Uani 1 1 d .
H00A H 0.7444 0.5276 0.8588 0.026 Uiso 1 1 calc R
N00B N 0.1539(2) 0.57490(11) 0.7775(2) 0.0217(4) Uani 1 1 d .
H00B H 0.2301 0.5514 0.8148 0.026 Uiso 1 1 calc R
O00C O 0.5173(3) 0.43709(15) 0.3723(2) 0.0531(6) Uani 1 1 d .
N00D N 0.5018(3) 0.45851(15) 0.4707(2) 0.0374(6) Uani 1 1 d .
O00E O 0.4128(3) 0.49916(19) 0.4734(3) 0.0699(9) Uani 1 1 d .
C00F C 0.5598(2) 0.56104(13) 0.8306(2) 0.0214(5) Uani 1 1 d .
C00G C 0.1162(2) 0.62457(13) 0.8467(2) 0.0228(5) Uani 1 1 d .
C00H C -0.0730(2) 0.54330(13) 0.6367(2) 0.0222(5) Uani 1 1 d .
C00I C -0.1349(3) 0.56372(13) 0.4084(2) 0.0236(5) Uani 1 1 d .
C00J C 0.4737(2) 0.34891(14) 0.6902(3) 0.0243(5) Uani 1 1 d .
C00K C 0.2040(2) 0.62968(14) 0.9856(2) 0.0234(5) Uani 1 1 d .
C00L C 0.5964(3) 0.63685(14) 0.8300(2) 0.0235(5) Uani 1 1 d .
C00M C -0.0201(3) 0.60430(13) 0.4208(2) 0.0233(5) Uani 1 1 d .
C00N C 0.1858(3) 0.68678(15) 1.0555(3) 0.0285(6) Uani 1 1 d .
H00N H 0.1216 0.7220 1.0141 0.034 Uiso 1 1 calc R
C00O C 0.5641(2) 0.41852(13) 0.9349(2) 0.0229(5) Uani 1 1 d .
C00P C 0.0770(2) 0.62013(13) 0.5548(2) 0.0221(5) Uani 1 1 d .
H00P H 0.0418 0.6624 0.5866 0.027 Uiso 1 1 calc R
C00Q C -0.0015(3) 0.62724(14) 0.3080(3) 0.0285(6) Uani 1 1 d .
H00Q H 0.0756 0.6556 0.3131 0.034 Uiso 1 1 calc R
C00R C 0.1881(3) 0.41139(15) 0.7999(3) 0.0294(6) Uani 1 1 d .
H00R H 0.2650 0.4401 0.8422 0.035 Uiso 1 1 calc R
C00S C 0.1068(3) 0.42630(14) 0.6736(3) 0.0248(5) Uani 1 1 d .
C00T C 0.0751(2) 0.55892(13) 0.6454(2) 0.0216(5) Uani 1 1 d .
C00U C 0.7160(3) 0.66002(15) 0.8113(3) 0.0291(6) Uani 1 1 d .
H00U H 0.7825 0.6274 0.8048 0.035 Uiso 1 1 calc R
C00V C 0.5340(2) 0.42118(13) 0.6969(2) 0.0227(5) Uani 1 1 d .
H00V H 0.4551 0.4545 0.6774 0.027 Uiso 1 1 calc R
C00W C 0.8682(2) 0.40368(14) 1.0034(2) 0.0235(5) Uani 1 1 d .
C00X C 0.6312(2) 0.43874(13) 0.8347(2) 0.0216(5) Uani 1 1 d .
C00Y C -0.2255(3) 0.54317(15) 0.2909(3) 0.0279(5) Uani 1 1 d .
H00Y H -0.3009 0.5135 0.2860 0.033 Uiso 1 1 calc R
C00Z C 0.4567(3) 0.32075(14) 0.7991(3) 0.0258(5) Uani 1 1 d .
C010 C 0.9792(3) 0.44904(15) 1.0323(3) 0.0277(5) Uani 1 1 d .
H010 H 0.9893 0.4788 0.9672 0.033 Uiso 1 1 calc R
C011 C 0.7382(3) 0.73073(16) 0.8021(3) 0.0337(6) Uani 1 1 d .
H011 H 0.8200 0.7463 0.7894 0.040 Uiso 1 1 calc R
C012 C 0.6420(3) 0.77868(15) 0.8115(3) 0.0321(6) Uani 1 1 d .
H012 H 0.6566 0.8270 0.8031 0.039 Uiso 1 1 calc R
C013 C 0.2243(3) 0.63506(14) 0.5606(3) 0.0244(5) Uani 1 1 d .
H01I H 0.2889 0.6153 0.6411 0.029 Uiso 1 1 calc R
H01K H 0.2415 0.6117 0.4874 0.029 Uiso 1 1 calc R
C014 C -0.0035(3) 0.38302(15) 0.6135(3) 0.0309(6) Uani 1 1 d .
H014 H -0.0593 0.3920 0.5270 0.037 Uiso 1 1 calc R
C015 C 0.5244(3) 0.75590(15) 0.8330(3) 0.0313(6) Uani 1 1 d .
H015 H 0.4589 0.7888 0.8410 0.038 Uiso 1 1 calc R
C016 C 1.0756(3) 0.45140(17) 1.1553(3) 0.0359(6) Uani 1 1 d .
H016 H 1.1506 0.4830 1.1742 0.043 Uiso 1 1 calc R
C017 C 0.7682(3) 0.39758(14) 0.8671(3) 0.0237(5) Uani 1 1 d .
H01A H 0.7455 0.3477 0.8491 0.028 Uiso 1 1 calc R
H01B H 0.8159 0.4132 0.8074 0.028 Uiso 1 1 calc R
C018 C -0.2045(3) 0.56667(15) 0.1800(3) 0.0323(6) Uani 1 1 d .
H018 H -0.2662 0.5534 0.0980 0.039 Uiso 1 1 calc R
C019 C 0.6035(3) 0.43426(16) 0.5969(3) 0.0285(6) Uani 1 1 d .
H01C H 0.6760 0.4700 0.6297 0.034 Uiso 1 1 calc R
H01D H 0.6480 0.3908 0.5826 0.034 Uiso 1 1 calc R
C01A C 0.4234(3) 0.31095(15) 0.5762(3) 0.0297(6) Uani 1 1 d .
H01E H 0.4347 0.3284 0.4997 0.036 Uiso 1 1 calc R
C01B C 0.1331(3) 0.49069(14) 0.6065(2) 0.0234(5) Uani 1 1 d .
H01N H 0.0913 0.4841 0.5123 0.028 Uiso 1 1 calc R
H01O H 0.2336 0.4960 0.6265 0.028 Uiso 1 1 calc R
C01C C 0.8565(3) 0.36042(16) 1.1005(3) 0.0310(6) Uani 1 1 d .
H01F H 0.7811 0.3291 1.0825 0.037 Uiso 1 1 calc R
C01D C 0.2608(3) 0.69264(16) 1.1853(3) 0.0342(6) Uani 1 1 d .
H01Q H 0.2483 0.7320 1.2323 0.041 Uiso 1 1 calc R
C01E C 0.5017(3) 0.68557(15) 0.8430(3) 0.0275(5) Uani 1 1 d .
H01G H 0.4211 0.6703 0.8588 0.033 Uiso 1 1 calc R
C01F C 0.3925(3) 0.25752(15) 0.7988(3) 0.0320(6) Uani 1 1 d .
H01H H 0.3841 0.2390 0.8757 0.038 Uiso 1 1 calc R
C01G C -0.0937(3) 0.60940(16) 0.1883(3) 0.0335(6) Uani 1 1 d .
H01R H -0.0810 0.6265 0.1122 0.040 Uiso 1 1 calc R
C01H C 0.3539(3) 0.64147(18) 1.2466(3) 0.0344(6) Uani 1 1 d .
H01S H 0.4049 0.6456 1.3357 0.041 Uiso 1 1 calc R
C01I C 0.2986(3) 0.57840(16) 1.0481(3) 0.0316(6) Uani 1 1 d .
H01T H 0.3122 0.5392 1.0013 0.038 Uiso 1 1 calc R
C01J C 1.0626(3) 0.40793(19) 1.2502(3) 0.0381(7) Uani 1 1 d .
H01J H 1.1292 0.4094 1.3341 0.046 Uiso 1 1 calc R
C01K C 0.1578(3) 0.35499(16) 0.8643(3) 0.0351(6) Uani 1 1 d .
H01U H 0.2139 0.3454 0.9505 0.042 Uiso 1 1 calc R
C01L C 0.9535(3) 0.36238(18) 1.2237(3) 0.0386(7) Uani 1 1 d .
H01L H 0.9445 0.3325 1.2891 0.046 Uiso 1 1 calc R
C01M C 0.3571(3) 0.24781(17) 0.5735(3) 0.0374(7) Uani 1 1 d .
H01M H 0.3227 0.2225 0.4951 0.045 Uiso 1 1 calc R
C01N C 0.3726(3) 0.58442(18) 1.1781(3) 0.0355(7) Uani 1 1 d .
H01V H 0.4365 0.5492 1.2202 0.043 Uiso 1 1 calc R
C01O C 0.0471(4) 0.31296(16) 0.8043(3) 0.0384(7) Uani 1 1 d .
H01W H 0.0258 0.2747 0.8489 0.046 Uiso 1 1 calc R
C01P C 0.3410(3) 0.22184(16) 0.6836(3) 0.0369(7) Uani 1 1 d .
H01P H 0.2940 0.1790 0.6806 0.044 Uiso 1 1 calc R
C01Q C -0.0331(3) 0.32672(16) 0.6786(3) 0.0386(7) Uani 1 1 d .
H01X H -0.1090 0.2974 0.6364 0.046 Uiso 1 1 calc R

loop_
_atom_site_aniso_label
_atom_site_aniso_U_11
_atom_site_aniso_U_22
_atom_site_aniso_U_33
_atom_site_aniso_U_23
_atom_site_aniso_U_13
_atom_site_aniso_U_12
O001 0.0160(8) 0.0309(9) 0.0296(9) -0.0029(8) 0.0081(7) -0.0013(7)
O002 0.0221(8) 0.0297(9) 0.0276(9) 0.0014(7) 0.0122(7) -0.0008(7)
O003 0.0176(8) 0.0353(10) 0.0265(9) 0.0033(8) 0.0058(7) -0.0033(7)
O004 0.0210(9) 0.0306(9) 0.0315(9) 0.0001(8) 0.0083(7) 0.0055(7)
O005 0.0299(9) 0.0291(9) 0.0246(9) -0.0010(7) 0.0114(7) -0.0077(8)
O006 0.0303(9) 0.0329(10) 0.0255(9) -0.0044(8) 0.0118(7) -0.0049(8)
O007 0.0402(12) 0.0421(12) 0.0413(12) -0.0006(9) 0.0228(10) -0.0147(9)
O008 0.0427(12) 0.0339(11) 0.0527(14) -0.0121(10) 0.0247(11) -0.0091(9)
N009 0.0233(10) 0.0334(12) 0.0254(10) -0.0012(9) 0.0074(9) -0.0050(9)
N00A 0.0169(9) 0.0232(10) 0.0247(10) -0.0013(8) 0.0081(8) -0.0024(8)
N00B 0.0155(9) 0.0267(10) 0.0218(10) -0.0001(8) 0.0049(7) 0.0018(8)
O00C 0.0766(17) 0.0567(15) 0.0252(11) -0.0002(10) 0.0159(11) -0.0040(14)
N00D 0.0399(13) 0.0454(15) 0.0279(13) 0.0072(11) 0.0127(10) -0.0033(12)
O00E 0.0778(19) 0.091(2) 0.0472(15) 0.0347(15) 0.0291(14) 0.0458(18)
C00F 0.0193(11) 0.0280(12) 0.0175(11) 0.0002(9) 0.0068(9) 0.0008(9)
C00G 0.0186(11) 0.0264(12) 0.0261(12) 0.0017(10) 0.0108(9) -0.0008(9)
C00H 0.0190(11) 0.0222(11) 0.0248(12) 0.0009(9) 0.0068(9) 0.0005(9)
C00I 0.0215(11) 0.0221(11) 0.0254(12) 0.0025(10) 0.0057(10) 0.0027(9)
C00J 0.0176(11) 0.0265(12) 0.0290(13) -0.0010(10) 0.0081(10) 0.0005(10)
C00K 0.0191(11) 0.0284(12) 0.0257(12) -0.0008(10) 0.0112(10) -0.0033(9)
C00L 0.0194(11) 0.0279(12) 0.0210(11) -0.0029(10) 0.0039(9) 0.0012(10)
C00M 0.0220(12) 0.0223(12) 0.0250(12) 0.0017(10) 0.0071(10) 0.0019(9)
C00N 0.0333(14) 0.0271(12) 0.0286(13) 0.0009(11) 0.0150(11) 0.0007(11)
C00O 0.0183(11) 0.0256(12) 0.0244(12) 0.0005(10) 0.0064(9) -0.0007(9)
C00P 0.0185(11) 0.0256(12) 0.0234(12) 0.0002(10) 0.0084(9) -0.0014(9)
C00Q 0.0303(13) 0.0274(13) 0.0279(13) 0.0003(11) 0.0097(11) -0.0046(10)
C00R 0.0273(13) 0.0266(13) 0.0327(14) 0.0004(11) 0.0078(11) 0.0041(10)
C00S 0.0232(12) 0.0242(12) 0.0297(13) -0.0018(10) 0.0124(10) 0.0026(10)
C00T 0.0171(11) 0.0265(12) 0.0218(12) 0.0013(9) 0.0072(9) 0.0001(9)
C00U 0.0243(12) 0.0266(13) 0.0376(14) 0.0004(11) 0.0119(11) 0.0031(10)
C00V 0.0200(11) 0.0263(13) 0.0222(12) -0.0006(10) 0.0075(9) 0.0007(10)
C00W 0.0205(11) 0.0233(11) 0.0282(13) 0.0006(10) 0.0101(10) 0.0055(9)
C00X 0.0179(11) 0.0232(12) 0.0240(12) -0.0003(9) 0.0075(9) -0.0015(9)
C00Y 0.0232(12) 0.0261(12) 0.0309(13) -0.0011(11) 0.0045(10) -0.0017(10)
C00Z 0.0202(12) 0.0275(12) 0.0302(13) -0.0020(10) 0.0089(10) -0.0017(10)
C010 0.0230(12) 0.0301(14) 0.0303(13) 0.0003(11) 0.0092(10) 0.0012(10)
C011 0.0318(14) 0.0321(14) 0.0386(15) 0.0007(12) 0.0134(12) -0.0039(11)
C012 0.0376(15) 0.0243(13) 0.0294(13) -0.0026(11) 0.0046(11) 0.0003(11)
C013 0.0209(11) 0.0273(12) 0.0259(12) 0.0004(10) 0.0091(9) -0.0026(10)
C014 0.0306(14) 0.0298(13) 0.0314(14) -0.0063(11) 0.0093(11) -0.0011(11)
C015 0.0296(13) 0.0291(13) 0.0306(13) -0.0059(11) 0.0040(11) 0.0065(11)
C016 0.0233(13) 0.0430(16) 0.0385(15) -0.0059(13) 0.0067(11) -0.0006(12)
C017 0.0203(11) 0.0247(12) 0.0278(12) -0.0020(10) 0.0104(10) 0.0010(9)
C018 0.0363(14) 0.0312(13) 0.0234(13) -0.0039(11) 0.0019(11) -0.0035(11)
C019 0.0247(12) 0.0359(14) 0.0251(13) -0.0026(11) 0.0083(10) -0.0043(11)
C01A 0.0280(13) 0.0333(14) 0.0281(13) -0.0033(11) 0.0097(11) -0.0012(11)
C01B 0.0209(11) 0.0287(12) 0.0219(11) 0.0008(10) 0.0089(9) 0.0021(10)
C01C 0.0254(13) 0.0327(14) 0.0351(15) 0.0047(12) 0.0105(11) 0.0015(11)
C01D 0.0470(17) 0.0308(14) 0.0295(14) -0.0054(11) 0.0191(13) -0.0093(13)
C01E 0.0203(11) 0.0338(13) 0.0282(13) -0.0053(11) 0.0078(10) 0.0017(10)
C01F 0.0295(14) 0.0297(14) 0.0390(15) 0.0009(12) 0.0144(12) -0.0040(11)
C01G 0.0426(16) 0.0338(14) 0.0240(13) 0.0034(11) 0.0112(12) -0.0012(12)
C01H 0.0309(13) 0.0490(17) 0.0232(13) -0.0023(12) 0.0089(11) -0.0111(13)
C01I 0.0287(13) 0.0369(15) 0.0292(14) -0.0020(12) 0.0098(11) 0.0049(11)
C01J 0.0311(14) 0.0536(19) 0.0248(13) -0.0032(13) 0.0033(11) 0.0093(13)
C01K 0.0412(16) 0.0322(14) 0.0326(15) 0.0046(12) 0.0133(12) 0.0105(13)
C01L 0.0413(16) 0.0452(17) 0.0314(15) 0.0110(13) 0.0148(13) 0.0092(14)
C01M 0.0365(15) 0.0354(15) 0.0379(16) -0.0132(13) 0.0095(12) -0.0068(12)
C01N 0.0283(13) 0.0474(17) 0.0291(15) 0.0036(13) 0.0074(11) 0.0039(12)
C01O 0.0473(18) 0.0249(13) 0.0528(18) 0.0032(13) 0.0299(15) 0.0037(12)
C01P 0.0352(15) 0.0283(14) 0.0471(17) -0.0052(13) 0.0137(13) -0.0092(12)
C01Q 0.0393(16) 0.0277(14) 0.0532(19) -0.0080(13) 0.0212(14) -0.0063(12)

loop_
_atom_type_symbol
_atom_type_description
_atom_type_scat_dispersion_real
_atom_type_scat_dispersion_imag
_atom_type_scat_source
C C 0.0181 0.0091 'International Tables Vol C Tables 4.2.6.8 and 6.1.1.4'
H H 0.0000 0.0000 'International Tables Vol C Tables 4.2.6.8 and 6.1.1.4'
N N 0.0311 0.0180 'International Tables Vol C Tables 4.2.6.8 and 6.1.1.4'
O O 0.0492 0.0322 'International Tables Vol C Tables 4.2.6.8 and 6.1.1.4'

loop_
_geom_angle_atom_site_label_1
_geom_angle_atom_site_label_2
_geom_angle_atom_site_label_3
_geom_angle
C00H O003 C00I 121.52(19)
C00O O005 C00Z 123.1(2)
O007 N009 C013 117.2(2)
O008 N009 O007 124.3(3)
O008 N009 C013 118.4(2)
C00F N00A H00A 118.9
C00F N00A C00X 122.2(2)
C00X N00A H00A 118.9
C00G N00B H00B 118.5
C00G N00B C00T 123.1(2)
C00T N00B H00B 118.5
O00C N00D C019 117.3(3)
O00E N00D O00C 124.3(3)
O00E N00D C019 118.4(3)
O001 C00F N00A 120.9(2)
O001 C00F C00L 120.7(2)
N00A C00F C00L 118.4(2)
O004 C00G N00B 122.4(2)
O004 C00G C00K 122.0(2)
N00B C00G C00K 115.6(2)
O002 C00H O003 117.8(2)
O002 C00H C00T 125.6(2)
O003 C00H C00T 116.3(2)
C00M C00I O003 121.3(2)
C00Y C00I O003 115.7(2)
C00Y C00I C00M 122.9(2)
C00Z C00J C00V 119.1(2)
C00Z C00J C01A 117.5(2)
C01A C00J C00V 123.1(2)
C00N C00K C00G 118.1(2)
C00N C00K C01I 119.0(2)
C01I C00K C00G 122.8(2)
C00U C00L C00F 123.2(2)
C00U C00L C01E 119.2(3)
C01E C00L C00F 117.6(2)
C00I C00M C00P 118.4(2)
C00I C00M C00Q 117.3(2)
C00Q C00M C00P 124.3(2)
C00K C00N H00N 119.8
C01D C00N C00K 120.3(3)
C01D C00N H00N 119.8
O005 C00O C00X 116.3(2)
O006 C00O O005 118.1(2)
O006 C00O C00X 125.3(2)
C00M C00P H00P 107.8
C00M C00P C00T 109.3(2)
C00M C00P C013 113.9(2)
C00T C00P H00P 107.8
C013 C00P H00P 107.8
C013 C00P C00T 110.1(2)
C00M C00Q H00Q 119.5
C01G C00Q C00M 121.1(3)
C01G C00Q H00Q 119.5
C00S C00R H00R 119.7
C01K C00R H00R 119.7
C01K C00R C00S 120.6(3)
C00R C00S C01B 120.7(2)
C014 C00S C00R 118.6(3)
C014 C00S C01B 120.7(2)
N00B C00T C00H 108.6(2)
N00B C00T C00P 111.4(2)
N00B C00T C01B 108.49(19)
C00H C00T C00P 109.73(19)
C00H C00T C01B 106.6(2)
C00P C00T C01B 111.9(2)
C00L C00U H00U 120.0
C011 C00U C00L 120.1(3)
C011 C00U H00U 120.0
C00J C00V H00V 106.5
C00J C00V C00X 111.6(2)
C00J C00V C019 113.7(2)
C00X C00V H00V 106.5
C019 C00V H00V 106.5
C019 C00V C00X 111.5(2)
C010 C00W C017 120.8(2)
C010 C00W C01C 118.4(2)
C01C C00W C017 120.7(2)
N00A C00X C00O 109.0(2)
N00A C00X C00V 109.3(2)
N00A C00X C017 109.80(19)
C00O C00X C00V 110.48(19)
C00O C00X C017 107.5(2)
C00V C00X C017 110.8(2)
C00I C00Y H00Y 120.7
C00I C00Y C018 118.6(2)
C018 C00Y H00Y 120.7
C00J C00Z O005 121.9(2)
C00J C00Z C01F 122.8(3)
C01F C00Z O005 115.2(2)
C00W C010 H010 119.6
C00W C010 C016 120.7(3)
C016 C010 H010 119.6
C00U C011 H011 119.8
C012 C011 C00U 120.5(3)
C012 C011 H011 119.8
C011 C012 H012 120.2
C015 C012 C011 119.6(3)
C015 C012 H012 120.2
N009 C013 C00P 112.3(2)
N009 C013 H01I 109.1
N009 C013 H01K 109.1
C00P C013 H01I 109.1
C00P C013 H01K 109.1
H01I C013 H01K 107.9
C00S C014 H014 119.7
C00S C014 C01Q 120.5(3)
C01Q C014 H014 119.7
C012 C015 H015 119.8
C01E C015 C012 120.3(3)
C01E C015 H015 119.8
C010 C016 H016 120.0
C01J C016 C010 120.1(3)
C01J C016 H016 120.0
C00W C017 C00X 117.0(2)
C00W C017 H01A 108.0
C00W C017 H01B 108.0
C00X C017 H01A 108.0
C00X C017 H01B 108.0
H01A C017 H01B 107.3
C00Y C018 H018 119.9
C01G C018 C00Y 120.2(3)
C01G C018 H018 119.9
N00D C019 C00V 111.6(2)
N00D C019 H01C 109.3
N00D C019 H01D 109.3
C00V C019 H01C 109.3
C00V C019 H01D 109.3
H01C C019 H01D 108.0
C00J C01A H01E 119.7
C01M C01A C00J 120.6(3)
C01M C01A H01E 119.7
C00S C01B C00T 113.9(2)
C00S C01B H01N 108.8
C00S C01B H01O 108.8
C00T C01B H01N 108.8
C00T C01B H01O 108.8
H01N C01B H01O 107.7
C00W C01C H01F 119.5
C01L C01C C00W 121.0(3)
C01L C01C H01F 119.5
C00N C01D H01Q 119.9
C01H C01D C00N 120.3(3)
C01H C01D H01Q 119.9
C00L C01E H01G 119.8
C015 C01E C00L 120.3(3)
C015 C01E H01G 119.8
C00Z C01F H01H 120.8
C00Z C01F C01P 118.3(3)
C01P C01F H01H 120.8
C00Q C01G H01R 120.1
C018 C01G C00Q 119.8(3)
C018 C01G H01R 120.1
C01D C01H H01S 120.0
C01N C01H C01D 119.9(3)
C01N C01H H01S 120.0
C00K C01I H01T 119.8
C01N C01I C00K 120.3(3)
C01N C01I H01T 119.8
C016 C01J H01J 119.9
C01L C01J C016 120.2(3)
C01L C01J H01J 119.9
C00R C01K H01U 119.8
C01O C01K C00R 120.4(3)
C01O C01K H01U 119.8
C01C C01L H01L 120.2
C01J C01L C01C 119.6(3)
C01J C01L H01L 120.2
C01A C01M H01M 119.9
C01P C01M C01A 120.2(3)
C01P C01M H01M 119.9
C01H C01N C01I 120.1(3)
C01H C01N H01V 119.9
C01I C01N H01V 119.9
C01K C01O H01W 120.2
C01K C01O C01Q 119.6(3)
C01Q C01O H01W 120.2
C01F C01P H01P 119.7
C01M C01P C01F 120.6(3)
C01M C01P H01P 119.7
C014 C01Q H01X 119.8
C01O C01Q C014 120.4(3)
C01O C01Q H01X 119.8

loop_
_geom_bond_atom_site_label_1
_geom_bond_atom_site_label_2
_geom_bond_distance
O001 C00F 1.233(3)
O002 C00H 1.195(3)
O003 C00H 1.359(3)
O003 C00I 1.406(3)
O004 C00G 1.224(3)
O005 C00O 1.361(3)
O005 C00Z 1.398(3)
O006 C00O 1.191(3)
O007 N009 1.220(3)
O008 N009 1.210(3)
N009 C013 1.508(4)
N00A H00A 0.8800
N00A C00F 1.348(3)
N00A C00X 1.458(3)
N00B H00B 0.8800
N00B C00G 1.358(3)
N00B C00T 1.443(3)
O00C N00D 1.219(4)
N00D O00E 1.213(4)
N00D C019 1.508(4)
C00F C00L 1.505(4)
C00G C00K 1.498(3)
C00H C00T 1.527(3)
C00I C00M 1.385(4)
C00I C00Y 1.377(4)
C00J C00V 1.513(4)
C00J C00Z 1.380(4)
C00J C01A 1.394(4)
C00K C00N 1.389(4)
C00K C01I 1.396(4)
C00L C00U 1.389(4)
C00L C01E 1.395(4)
C00M C00P 1.512(3)
C00M C00Q 1.392(4)
C00N H00N 0.9500
C00N C01D 1.384(4)
C00O C00X 1.536(3)
C00P H00P 1.0000
C00P C00T 1.547(3)
C00P C013 1.526(3)
C00Q H00Q 0.9500
C00Q C01G 1.387(4)
C00R H00R 0.9500
C00R C00S 1.393(4)
C00R C01K 1.387(4)
C00S C014 1.386(4)
C00S C01B 1.512(4)
C00T C01B 1.559(3)
C00U H00U 0.9500
C00U C011 1.387(4)
C00V H00V 1.0000
C00V C00X 1.551(3)
C00V C019 1.523(4)
C00W C010 1.388(4)
C00W C017 1.516(3)
C00W C01C 1.392(4)
C00X C017 1.553(3)
C00Y H00Y 0.9500
C00Y C018 1.387(4)
C00Z C01F 1.382(4)
C010 H010 0.9500
C010 C016 1.389(4)
C011 H011 0.9500
C011 C012 1.382(4)
C012 H012 0.9500
C012 C015 1.382(5)
C013 H01I 0.9900
C013 H01K 0.9900
C014 H014 0.9500
C014 C01Q 1.387(4)
C015 H015 0.9500
C015 C01E 1.381(4)
C016 H016 0.9500
C016 C01J 1.379(5)
C017 H01A 0.9900
C017 H01B 0.9900
C018 H018 0.9500
C018 C01G 1.384(4)
C019 H01C 0.9900
C019 H01D 0.9900
C01A H01E 0.9500
C01A C01M 1.388(4)
C01B H01N 0.9900
C01B H01O 0.9900
C01C H01F 0.9500
C01C C01L 1.392(4)
C01D H01Q 0.9500
C01D C01H 1.382(5)
C01E H01G 0.9500
C01F H01H 0.9500
C01F C01P 1.383(4)
C01G H01R 0.9500
C01H H01S 0.9500
C01H C01N 1.380(5)
C01I H01T 0.9500
C01I C01N 1.385(4)
C01J H01J 0.9500
C01J C01L 1.378(5)
C01K H01U 0.9500
C01K C01O 1.374(5)
C01L H01L 0.9500
C01M H01M 0.9500
C01M C01P 1.373(5)
C01N H01V 0.9500
C01O H01W 0.9500
C01O C01Q 1.381(5)
C01P H01P 0.9500
C01Q H01X 0.9500

loop_
_geom_torsion_atom_site_label_1
_geom_torsion_atom_site_label_2
_geom_torsion_atom_site_label_3
_geom_torsion_atom_site_label_4
_geom_torsion
O001 C00F C00L C00U -162.9(2)
O001 C00F C00L C01E 14.1(3)
O002 C00H C00T N00B -19.9(4)
O002 C00H C00T C00P -141.9(3)
O002 C00H C00T C01B 96.8(3)
O003 C00H C00T N00B 165.5(2)
O003 C00H C00T C00P 43.6(3)
O003 C00H C00T C01B -77.7(3)
O003 C00I C00M C00P 5.7(4)
O003 C00I C00M C00Q -175.0(2)
O003 C00I C00Y C018 175.1(2)
O004 C00G C00K C00N -12.4(4)
O004 C00G C00K C01I 165.0(3)
O005 C00O C00X N00A 162.4(2)
O005 C00O C00X C00V 42.3(3)
O005 C00O C00X C017 -78.7(2)
O005 C00Z C01F C01P 175.5(3)
O006 C00O C00X N00A -24.1(3)
O006 C00O C00X C00V -144.3(3)
O006 C00O C00X C017 94.8(3)
O007 N009 C013 C00P -143.2(2)
O008 N009 C013 C00P 39.1(3)
N00A C00F C00L C00U 16.0(4)
N00A C00F C00L C01E -167.0(2)
N00A C00X C017 C00W 65.1(3)
N00B C00G C00K C00N 168.9(2)
N00B C00G C00K C01I -13.6(4)
N00B C00T C01B C00S 68.7(3)
O00C N00D C019 C00V -142.2(3)
O00E N00D C019 C00V 39.8(4)
C00F N00A C00X C00O -57.2(3)
C00F N00A C00X C00V 63.6(3)
C00F N00A C00X C017 -174.7(2)
C00F C00L C00U C011 175.1(3)
C00F C00L C01E C015 -174.9(2)
C00G N00B C00T C00H -53.7(3)
C00G N00B C00T C00P 67.2(3)
C00G N00B C00T C01B -169.2(2)
C00G C00K C00N C01D 177.6(2)
C00G C00K C01I C01N -177.1(3)
C00H O003 C00I C00M -19.2(4)
C00H O003 C00I C00Y 162.7(2)
C00H C00T C01B C00S -48.1(3)
C00I O003 C00H O002 177.5(2)
C00I O003 C00H C00T -7.5(3)
C00I C00M C00P C00T 30.5(3)
C00I C00M C00P C013 154.0(2)
C00I C00M C00Q C01G -0.7(4)
C00I C00Y C018 C01G 0.5(4)
C00J C00V C00X N00A -166.2(2)
C00J C00V C00X C00O -46.2(3)
C00J C00V C00X C017 72.7(3)
C00J C00V C019 N00D 86.2(3)
C00J C00Z C01F C01P -1.3(4)
C00J C01A C01M C01P -0.4(5)
C00K C00N C01D C01H -0.4(4)
C00K C01I C01N C01H -0.4(4)
C00L C00U C011 C012 0.0(4)
C00M C00I C00Y C018 -2.9(4)
C00M C00P C00T N00B -173.4(2)
C00M C00P C00T C00H -53.0(3)
C00M C00P C00T C01B 65.0(3)
C00M C00P C013 N009 95.4(3)
C00M C00Q C01G C018 -1.6(4)
C00N C00K C01I C01N 0.3(4)
C00N C01D C01H C01N 0.3(4)
C00O O005 C00Z C00J -4.6(4)
C00O O005 C00Z C01F 178.6(2)
C00O C00X C017 C00W -53.3(3)
C00P C00M C00Q C01G 178.6(3)
C00P C00T C01B C00S -168.0(2)
C00Q C00M C00P C00T -148.8(2)
C00Q C00M C00P C013 -25.3(4)
C00R C00S C014 C01Q 0.9(4)
C00R C00S C01B C00T -79.0(3)
C00R C01K C01O C01Q 0.8(5)
C00S C00R C01K C01O 0.1(4)
C00S C014 C01Q C01O 0.0(4)
C00T N00B C00G O004 -3.7(4)
C00T N00B C00G C00K 174.9(2)
C00T C00P C013 N009 -141.5(2)
C00U C00L C01E C015 2.2(4)
C00U C011 C012 C015 1.5(5)
C00V C00J C00Z O005 -1.8(4)
C00V C00J C00Z C01F 174.8(2)
C00V C00J C01A C01M -173.7(3)
C00V C00X C017 C00W -174.1(2)
C00W C010 C016 C01J 0.7(4)
C00W C01C C01L C01J 0.2(5)
C00X N00A C00F O001 4.3(4)
C00X N00A C00F C00L -174.6(2)
C00X C00V C019 N00D -146.7(2)
C00Y C00I C00M C00P -176.3(2)
C00Y C00I C00M C00Q 3.0(4)
C00Y C018 C01G C00Q 1.7(5)
C00Z O005 C00O O006 168.8(2)
C00Z O005 C00O C00X -17.2(3)
C00Z C00J C00V C00X 28.0(3)
C00Z C00J C00V C019 155.1(2)
C00Z C00J C01A C01M 1.0(4)
C00Z C01F C01P C01M 1.9(5)
C010 C00W C017 C00X -98.9(3)
C010 C00W C01C C01L -0.1(4)
C010 C016 C01J C01L -0.5(5)
C011 C012 C015 C01E -1.1(4)
C012 C015 C01E C00L -0.7(4)
C013 C00P C00T N00B 60.9(3)
C013 C00P C00T C00H -178.8(2)
C013 C00P C00T C01B -60.7(3)
C014 C00S C01B C00T 97.3(3)
C016 C01J C01L C01C 0.1(5)
C017 C00W C010 C016 -175.9(2)
C017 C00W C01C C01L 175.5(3)
C019 C00V C00X N00A 65.5(3)
C019 C00V C00X C00O -174.5(2)
C019 C00V C00X C017 -55.6(3)
C01A C00J C00V C00X -157.4(2)
C01A C00J C00V C019 -30.2(3)
C01A C00J C00Z O005 -176.7(2)
C01A C00J C00Z C01F -0.2(4)
C01A C01M C01P C01F -1.1(5)
C01B C00S C014 C01Q -175.5(3)
C01C C00W C010 C016 -0.3(4)
C01C C00W C017 C00X 85.7(3)
C01D C01H C01N C01I 0.1(5)
C01E C00L C00U C011 -1.8(4)
C01I C00K C00N C01D 0.1(4)
C01K C00R C00S C014 -0.9(4)
C01K C00R C00S C01B 175.4(2)
C01K C01O C01Q C014 -0.8(5)
